data_7202113
loop_
_publ_author_name
'Zhang, Lai-Ping'
'Yang, Jin'
'Ma, Jian-Fang'
'Jia, Zhi-Fang'
'Xie, Yun-Peng'
'Wei, Guo-Hua'

_publ_section_title
;
 A series of 2D and 3D metal--organic frameworks based on different
 polycarboxylate anions and a flexible
 2,2&#x2032;-bis(1H-imidazolyl)ether ligand
;
_journal_issue 10
_journal_name_full CrystEngComm
_journal_page_first 1410
_journal_paper_doi 10.1039/b804578j
_journal_volume 10
_journal_year 2008
_chemical_formula_moiety 'C15 H15 Cu N4 O5'
_chemical_formula_sum 'C15 H15 Cu N4 O5'
_chemical_formula_weight 394.85
_chemical_name_systematic
;
?
;
_space_group_IT_number 15
_symmetry_cell_setting monoclinic
_symmetry_space_group_name_Hall '-C 2yc'
_symmetry_space_group_name_H-M 'C 1 2/c 1'
_atom_sites_solution_hydrogens geom
_atom_sites_solution_primary direct
_atom_sites_solution_secondary difmap
_audit_creation_method SHELXL-97
_cell_angle_alpha 90.00
_cell_angle_beta 102.085(16)
_cell_angle_gamma 90.00
_cell_formula_units_Z 8
_cell_length_a 17.302(8)
_cell_length_b 13.499(7)
_cell_length_c 13.768(6)
_cell_measurement_reflns_used 3544
_cell_measurement_temperature 293(2)
_cell_measurement_theta_max 27.5
_cell_measurement_theta_min 3.0
_cell_volume 3144(3)
_computing_cell_refinement PROCESS-AUTO
_computing_data_collection PROCESS-AUTO
_computing_data_reduction PROCESS-AUTO
_computing_structure_refinement 'SHELXL-97 (Sheldrick, 1997)'
_computing_structure_solution 'SHELXS-97 (Sheldrick, 1997)'
_diffrn_ambient_temperature 293(2)
_diffrn_detector_area_resol_mean 10.0
_diffrn_measured_fraction_theta_full 0.986
_diffrn_measured_fraction_theta_max 0.983
_diffrn_measurement_device_type 'Rigaku RAXIS-RAPID'
_diffrn_measurement_method '\w scan'
_diffrn_radiation_monochromator graphite
_diffrn_radiation_source 'fine-focus sealed tube'
_diffrn_radiation_type MoK\a
_diffrn_radiation_wavelength 0.71073
_diffrn_reflns_av_R_equivalents 0.1299
_diffrn_reflns_av_sigmaI/netI 0.1108
_diffrn_reflns_limit_h_max 20
_diffrn_reflns_limit_h_min -22
_diffrn_reflns_limit_k_max 17
_diffrn_reflns_limit_k_min -17
_diffrn_reflns_limit_l_max 17
_diffrn_reflns_limit_l_min -17
_diffrn_reflns_number 14778
_diffrn_reflns_theta_full 25.00
_diffrn_reflns_theta_max 27.48
_diffrn_reflns_theta_min 3.02
_exptl_absorpt_coefficient_mu 1.425
_exptl_absorpt_correction_T_max 0.765
_exptl_absorpt_correction_T_min 0.745
_exptl_absorpt_correction_type multi-scan
_exptl_absorpt_process_details
;
Higashi,T (1995) Program for absorption correction.
Rigaku Corporation, Tokyo, Japan.
;
_exptl_crystal_colour blue
_exptl_crystal_density_diffrn 1.668
_exptl_crystal_density_method 'not measured'
_exptl_crystal_description block
_exptl_crystal_F_000 1616
_exptl_crystal_size_max 0.215
_exptl_crystal_size_mid 0.203
_exptl_crystal_size_min 0.190
_refine_diff_density_max 2.815
_refine_diff_density_min -0.862
_refine_diff_density_rms 0.153
_refine_ls_extinction_coef 0.0016(4)
_refine_ls_extinction_expression Fc^*^=kFc[1+0.001xFc^2^\l^3^/sin(2\q)]^-1/4^
_refine_ls_extinction_method SHELXL
_refine_ls_goodness_of_fit_ref 0.936
_refine_ls_hydrogen_treatment constr
_refine_ls_matrix_type full
_refine_ls_number_parameters 230
_refine_ls_number_reflns 3544
_refine_ls_number_restraints 0
_refine_ls_restrained_S_all 0.936
_refine_ls_R_factor_all 0.1571
_refine_ls_R_factor_gt 0.0736
_refine_ls_shift/su_max 0.000
_refine_ls_shift/su_mean 0.000
_refine_ls_structure_factor_coef Fsqd
_refine_ls_weighting_details 'calc w=1/[\s^2^(Fo^2^)+(0.1150P)^2^+0.0000P] where P=(Fo^2^+2Fc^2^)/3'
_refine_ls_weighting_scheme calc
_refine_ls_wR_factor_gt 0.1695
_refine_ls_wR_factor_ref 0.2152
_reflns_number_gt 1676
_reflns_number_total 3544
_reflns_threshold_expression >2sigma(I)
_cod_data_source_file b804578j.txt
_cod_data_source_block Compound-5
_cod_original_cell_volume 3144(2)
_cod_original_sg_symbol_Hall '-C 2yc '
_cod_original_sg_symbol_H-M 'C 2/c '
_cod_database_code 7202113

loop_
_symmetry_equiv_pos_as_xyz
'x, y, z'
'-x, y, -z+1/2'
'x+1/2, y+1/2, z'
'-x+1/2, y+1/2, -z+1/2'
'-x, -y, -z'
'x, -y, z-1/2'
'-x+1/2, -y+1/2, -z'
'x+1/2, -y+1/2, z-1/2'

loop_
_atom_site_label
_atom_site_type_symbol
_atom_site_fract_x
_atom_site_fract_y
_atom_site_fract_z
_atom_site_U_iso_or_equiv
_atom_site_adp_type
_atom_site_occupancy
_atom_site_symmetry_multiplicity
_atom_site_calc_flag
_atom_site_refinement_flags
_atom_site_disorder_assembly
_atom_site_disorder_group
C1 C 0.3525(4) 0.9591(6) 0.3383(6) 0.049(2) Uani 1 1 d . . .
H1 H 0.3296 1.0212 0.3405 0.059 Uiso 1 1 calc R . .
C2 C 0.3187(4) 0.8823(6) 0.2832(6) 0.052(2) Uani 1 1 d . . .
H2 H 0.2691 0.8816 0.2411 0.063 Uiso 1 1 calc R . .
C3 C 0.4346(4) 0.8380(5) 0.3652(5) 0.0386(16) Uani 1 1 d . . .
H3 H 0.4793 0.7997 0.3889 0.046 Uiso 1 1 calc R . .
C4 C 0.3580(4) 0.7033(5) 0.2678(6) 0.0484(19) Uani 1 1 d . . .
H4A H 0.4087 0.6710 0.2724 0.058 Uiso 1 1 calc R . .
H4B H 0.3308 0.7025 0.1986 0.058 Uiso 1 1 calc R . .
C5 C 0.3099(4) 0.6460(5) 0.3287(6) 0.0464(18) Uani 1 1 d . . .
H5A H 0.3104 0.5759 0.3132 0.056 Uiso 1 1 calc R . .
H5B H 0.3318 0.6546 0.3990 0.056 Uiso 1 1 calc R . .
C6 C 0.1813(4) 0.6426(5) 0.3641(6) 0.0492(19) Uani 1 1 d . . .
H6A H 0.1988 0.6637 0.4325 0.059 Uiso 1 1 calc R . .
H6B H 0.1832 0.5708 0.3621 0.059 Uiso 1 1 calc R . .
C7 C 0.0987(4) 0.6777(5) 0.3244(6) 0.0474(19) Uani 1 1 d . . .
H7A H 0.0852 0.6654 0.2535 0.057 Uiso 1 1 calc R . .
H7B H 0.0627 0.6393 0.3549 0.057 Uiso 1 1 calc R . .
C8 C 0.1073(5) 0.8646(6) 0.2921(6) 0.055(2) Uani 1 1 d . . .
H8 H 0.1310 0.8632 0.2374 0.066 Uiso 1 1 calc R . .
C9 C 0.0870(4) 0.9446(6) 0.3363(6) 0.0464(18) Uani 1 1 d . . .
H9 H 0.0946 1.0095 0.3179 0.056 Uiso 1 1 calc R . .
C10 C 0.0536(4) 0.8206(5) 0.4141(5) 0.0335(15) Uani 1 1 d . . .
H10 H 0.0334 0.7818 0.4588 0.040 Uiso 1 1 calc R . .
C11 C 0.1050(3) 1.1390(4) 0.4926(5) 0.0289(14) Uani 1 1 d . . .
C12 C 0.1798(3) 1.1986(4) 0.5032(5) 0.0272(13) Uani 1 1 d . . .
C13 C 0.2502(3) 1.1475(4) 0.5044(4) 0.0261(12) Uani 1 1 d . . .
H13 H 0.2505 1.0787 0.5081 0.031 Uiso 1 1 calc R . .
C14 C 0.3203(3) 1.1976(4) 0.5001(5) 0.0270(14) Uani 1 1 d . . .
C15 C 0.3928(3) 1.1404(5) 0.4915(5) 0.0320(15) Uani 1 1 d . . .
N1 N 0.4267(3) 0.9314(4) 0.3915(4) 0.0383(14) Uani 1 1 d . . .
N2 N 0.3711(3) 0.8054(4) 0.3006(4) 0.0395(14) Uani 1 1 d . . .
N3 N 0.0868(3) 0.7838(4) 0.3424(5) 0.0384(14) Uani 1 1 d . . .
N4 N 0.0527(3) 0.9169(4) 0.4140(4) 0.0346(13) Uani 1 1 d . . .
O1 O 0.2313(3) 0.6834(3) 0.3043(4) 0.0454(13) Uani 1 1 d . . .
O2 O 0.1052(2) 1.0672(3) 0.5540(4) 0.0373(11) Uani 1 1 d . . .
O3 O 0.0488(2) 1.1584(3) 0.4242(3) 0.0368(11) Uani 1 1 d . . .
O4 O 0.4067(2) 1.0606(3) 0.5430(4) 0.0348(11) Uani 1 1 d . . .
O5 O 0.4327(2) 1.1664(3) 0.4314(3) 0.0358(11) Uani 1 1 d . . .
Cu1 Cu 0.5000 1.0000 0.5000 0.0295(3) Uani 1 2 d S . .
Cu2 Cu 0.0000 1.0000 0.5000 0.0299(3) Uani 1 2 d S . .

loop_
_atom_site_aniso_label
_atom_site_aniso_U_11
_atom_site_aniso_U_22
_atom_site_aniso_U_33
_atom_site_aniso_U_23
_atom_site_aniso_U_13
_atom_site_aniso_U_12
C1 0.029(4) 0.035(4) 0.075(6) -0.005(4) -0.008(4) 0.013(3)
C2 0.031(4) 0.044(4) 0.073(6) -0.007(4) -0.008(4) 0.008(3)
C3 0.023(3) 0.032(4) 0.060(5) -0.007(3) 0.008(3) 0.001(3)
C4 0.039(4) 0.036(4) 0.070(5) -0.021(4) 0.012(4) -0.002(3)
C5 0.038(4) 0.029(4) 0.071(5) -0.012(3) 0.011(4) 0.003(3)
C6 0.054(5) 0.036(4) 0.064(5) 0.001(4) 0.027(4) 0.000(3)
C7 0.040(4) 0.030(4) 0.077(5) -0.015(4) 0.025(4) 0.000(3)
C8 0.051(5) 0.056(5) 0.067(5) -0.002(4) 0.034(4) -0.001(4)
C9 0.050(4) 0.036(4) 0.060(5) 0.009(3) 0.027(4) 0.001(3)
C10 0.033(4) 0.031(3) 0.041(4) -0.007(3) 0.018(3) -0.008(3)
C11 0.020(3) 0.024(3) 0.045(4) -0.007(3) 0.012(3) 0.003(2)
C12 0.018(3) 0.026(3) 0.039(4) 0.002(3) 0.009(3) -0.001(2)
C13 0.025(3) 0.017(3) 0.037(3) 0.003(3) 0.009(2) 0.005(3)
C14 0.021(3) 0.018(3) 0.041(4) -0.004(3) 0.005(3) -0.001(2)
C15 0.017(3) 0.026(3) 0.053(4) -0.013(3) 0.007(3) 0.002(2)
N1 0.029(3) 0.030(3) 0.055(4) -0.007(3) 0.006(3) 0.003(2)
N2 0.038(3) 0.029(3) 0.048(4) -0.009(3) -0.001(3) -0.002(2)
N3 0.031(3) 0.030(3) 0.059(4) -0.003(3) 0.017(3) -0.003(2)
N4 0.030(3) 0.030(3) 0.050(4) -0.003(3) 0.020(3) -0.010(2)
O1 0.027(2) 0.040(3) 0.071(3) 0.007(2) 0.014(2) 0.008(2)
O2 0.029(2) 0.026(2) 0.060(3) -0.003(2) 0.017(2) -0.0079(19)
O3 0.022(2) 0.033(3) 0.055(3) -0.010(2) 0.007(2) -0.0013(19)
O4 0.021(2) 0.025(2) 0.058(3) 0.001(2) 0.009(2) 0.0038(18)
O5 0.026(2) 0.031(2) 0.055(3) -0.009(2) 0.017(2) -0.0026(19)
Cu1 0.0173(5) 0.0187(5) 0.0520(7) -0.0030(5) 0.0060(5) 0.0040(4)
Cu2 0.0219(6) 0.0225(6) 0.0480(7) -0.0034(5) 0.0134(5) -0.0057(4)

loop_
_atom_type_symbol
_atom_type_description
_atom_type_scat_dispersion_real
_atom_type_scat_dispersion_imag
_atom_type_scat_source
C C 0.0033 0.0016 'International Tables Vol C Tables 4.2.6.8 and 6.1.1.4'
H H 0.0000 0.0000 'International Tables Vol C Tables 4.2.6.8 and 6.1.1.4'
N N 0.0061 0.0033 'International Tables Vol C Tables 4.2.6.8 and 6.1.1.4'
O O 0.0106 0.0060 'International Tables Vol C Tables 4.2.6.8 and 6.1.1.4'
Cu Cu 0.3201 1.2651 'International Tables Vol C Tables 4.2.6.8 and 6.1.1.4'

loop_
_geom_angle_atom_site_label_1
_geom_angle_atom_site_label_2
_geom_angle_atom_site_label_3
_geom_angle
_geom_angle_site_symmetry_1
_geom_angle_site_symmetry_3
_geom_angle_publ_flag
C2 C1 N1 109.5(6) . . ?
C2 C1 H1 125.3 . . ?
N1 C1 H1 125.3 . . ?
C1 C2 N2 107.1(6) . . ?
C1 C2 H2 126.4 . . ?
N2 C2 H2 126.4 . . ?
N1 C3 N2 112.2(6) . . ?
N1 C3 H3 123.9 . . ?
N2 C3 H3 123.9 . . ?
N2 C4 C5 112.4(6) . . ?
N2 C4 H4A 109.1 . . ?
C5 C4 H4A 109.1 . . ?
N2 C4 H4B 109.1 . . ?
C5 C4 H4B 109.1 . . ?
H4A C4 H4B 107.9 . . ?
O1 C5 C4 107.3(6) . . ?
O1 C5 H5A 110.3 . . ?
C4 C5 H5A 110.3 . . ?
O1 C5 H5B 110.3 . . ?
C4 C5 H5B 110.3 . . ?
H5A C5 H5B 108.5 . . ?
O1 C6 C7 108.4(6) . . ?
O1 C6 H6A 110.0 . . ?
C7 C6 H6A 110.0 . . ?
O1 C6 H6B 110.0 . . ?
C7 C6 H6B 110.0 . . ?
H6A C6 H6B 108.4 . . ?
N3 C7 C6 113.7(6) . . ?
N3 C7 H7A 108.8 . . ?
C6 C7 H7A 108.8 . . ?
N3 C7 H7B 108.8 . . ?
C6 C7 H7B 108.8 . . ?
H7A C7 H7B 107.7 . . ?
C9 C8 N3 107.0(7) . . ?
C9 C8 H8 126.5 . . ?
N3 C8 H8 126.5 . . ?
C8 C9 N4 109.6(7) . . ?
C8 C9 H9 125.2 . . ?
N4 C9 H9 125.2 . . ?
N4 C10 N3 112.2(6) . . ?
N4 C10 H10 123.9 . . ?
N3 C10 H10 123.9 . . ?
O3 C11 O2 123.7(5) . . ?
O3 C11 C12 119.1(6) . . ?
O2 C11 C12 117.1(5) . . ?
C13 C12 C14 119.3(5) . 7_576 ?
C13 C12 C11 117.9(5) . . ?
C14 C12 C11 122.4(5) 7_576 . ?
C12 C13 C14 121.4(5) . . ?
C12 C13 H13 119.3 . . ?
C14 C13 H13 119.3 . . ?
C13 C14 C12 119.2(5) . 7_576 ?
C13 C14 C15 120.0(5) . . ?
C12 C14 C15 120.6(5) 7_576 . ?
O5 C15 O4 122.8(5) . . ?
O5 C15 C14 120.0(6) . . ?
O4 C15 C14 116.9(6) . . ?
C3 N1 C1 104.4(6) . . ?
C3 N1 Cu1 124.5(5) . . ?
C1 N1 Cu1 130.3(5) . . ?
C3 N2 C2 106.8(6) . . ?
C3 N2 C4 124.9(6) . . ?
C2 N2 C4 127.8(6) . . ?
C10 N3 C8 105.8(6) . . ?
C10 N3 C7 125.5(6) . . ?
C8 N3 C7 128.7(6) . . ?
C10 N4 C9 105.4(6) . . ?
C10 N4 Cu2 124.8(5) . . ?
C9 N4 Cu2 129.4(5) . . ?
C6 O1 C5 113.1(6) . . ?
C11 O2 Cu2 102.6(4) . . ?
C15 O4 Cu1 104.4(4) . . ?
N1 Cu1 N1 180 . 5_676 ?
N1 Cu1 O4 90.8(2) . 5_676 ?
N1 Cu1 O4 89.2(2) 5_676 5_676 ?
N1 Cu1 O4 89.2(2) . . ?
N1 Cu1 O4 90.8(2) 5_676 . ?
O4 Cu1 O4 180 5_676 . ?
N4 Cu2 N4 180 5_576 . ?
N4 Cu2 O2 91.00(19) 5_576 . ?
N4 Cu2 O2 89.0(2) . . ?
N4 Cu2 O2 89.0(2) 5_576 5_576 ?
N4 Cu2 O2 91.00(19) . 5_576 ?
O2 Cu2 O2 180 . 5_576 ?

loop_
_geom_bond_atom_site_label_1
_geom_bond_atom_site_label_2
_geom_bond_distance
_geom_bond_site_symmetry_2
_geom_bond_publ_flag
C1 C2 1.344(10) . ?
C1 N1 1.391(8) . ?
C1 H1 0.9300 . ?
C2 N2 1.365(9) . ?
C2 H2 0.9300 . ?
C3 N1 1.326(8) . ?
C3 N2 1.336(8) . ?
C3 H3 0.9300 . ?
C4 N2 1.453(8) . ?
C4 C5 1.513(11) . ?
C4 H4A 0.9700 . ?
C4 H4B 0.9700 . ?
C5 O1 1.424(8) . ?
C5 H5A 0.9700 . ?
C5 H5B 0.9700 . ?
C6 O1 1.424(8) . ?
C6 C7 1.496(10) . ?
C6 H6A 0.9700 . ?
C6 H6B 0.9700 . ?
C7 N3 1.475(9) . ?
C7 H7A 0.9700 . ?
C7 H7B 0.9700 . ?
C8 C9 1.323(10) . ?
C8 N3 1.378(9) . ?
C8 H8 0.9300 . ?
C9 N4 1.378(9) . ?
C9 H9 0.9300 . ?
C10 N4 1.300(8) . ?
C10 N3 1.338(8) . ?
C10 H10 0.9300 . ?
C11 O3 1.232(7) . ?
C11 O2 1.286(7) . ?
C11 C12 1.504(8) . ?
C12 C13 1.396(8) . ?
C12 C14 1.402(8) 7_576 ?
C13 C14 1.402(8) . ?
C13 H13 0.9300 . ?
C14 C12 1.402(8) 7_576 ?
C14 C15 1.498(8) . ?
C15 O5 1.234(8) . ?
C15 O4 1.284(8) . ?
N1 Cu1 1.976(5) . ?
N4 Cu2 1.986(5) . ?
O2 Cu2 2.030(4) . ?
O4 Cu1 2.006(4) . ?
Cu1 N1 1.976(5) 5_676 ?
Cu1 O4 2.006(4) 5_676 ?
Cu2 N4 1.986(5) 5_576 ?
Cu2 O2 2.030(4) 5_576 ?

loop_
_geom_torsion_atom_site_label_1
_geom_torsion_atom_site_label_2
_geom_torsion_atom_site_label_3
_geom_torsion_atom_site_label_4
_geom_torsion
_geom_torsion_site_symmetry_1
_geom_torsion_site_symmetry_2
_geom_torsion_site_symmetry_3
_geom_torsion_site_symmetry_4
_geom_torsion_publ_flag
N1 C1 C2 N2 -0.1(10) . . . . ?
N2 C4 C5 O1 70.2(7) . . . . ?
O1 C6 C7 N3 -70.9(8) . . . . ?
N3 C8 C9 N4 -0.6(9) . . . . ?
O3 C11 C12 C13 -124.1(6) . . . . ?
O2 C11 C12 C13 52.9(8) . . . . ?
O3 C11 C12 C14 48.1(9) . . . 7_576 ?
O2 C11 C12 C14 -134.9(6) . . . 7_576 ?
C14 C12 C13 C14 -1.4(10) 7_576 . . . ?
C11 C12 C13 C14 171.0(6) . . . . ?
C12 C13 C14 C12 1.4(10) . . . 7_576 ?
C12 C13 C14 C15 -174.1(6) . . . . ?
C13 C14 C15 O5 134.5(6) . . . . ?
C12 C14 C15 O5 -40.9(9) 7_576 . . . ?
C13 C14 C15 O4 -40.1(8) . . . . ?
C12 C14 C15 O4 144.5(6) 7_576 . . . ?
N2 C3 N1 C1 -0.5(8) . . . . ?
N2 C3 N1 Cu1 170.3(5) . . . . ?
C2 C1 N1 C3 0.3(9) . . . . ?
C2 C1 N1 Cu1 -169.6(6) . . . . ?
N1 C3 N2 C2 0.4(9) . . . . ?
N1 C3 N2 C4 -172.0(6) . . . . ?
C1 C2 N2 C3 -0.2(9) . . . . ?
C1 C2 N2 C4 171.9(7) . . . . ?
C5 C4 N2 C3 94.1(8) . . . . ?
C5 C4 N2 C2 -76.7(9) . . . . ?
N4 C10 N3 C8 -1.0(8) . . . . ?
N4 C10 N3 C7 178.3(6) . . . . ?
C9 C8 N3 C10 1.0(8) . . . . ?
C9 C8 N3 C7 -178.3(7) . . . . ?
C6 C7 N3 C10 -100.8(8) . . . . ?
C6 C7 N3 C8 78.4(10) . . . . ?
N3 C10 N4 C9 0.7(8) . . . . ?
N3 C10 N4 Cu2 174.1(4) . . . . ?
C8 C9 N4 C10 0.0(9) . . . . ?
C8 C9 N4 Cu2 -173.0(5) . . . . ?
C7 C6 O1 C5 -173.4(6) . . . . ?
C4 C5 O1 C6 -174.0(6) . . . . ?
O3 C11 O2 Cu2 4.0(7) . . . . ?
C12 C11 O2 Cu2 -172.9(4) . . . . ?
O5 C15 O4 Cu1 -0.4(7) . . . . ?
C14 C15 O4 Cu1 174.1(4) . . . . ?
C3 N1 Cu1 O4 42.2(6) . . . 5_676 ?
C1 N1 Cu1 O4 -149.7(7) . . . 5_676 ?
C3 N1 Cu1 O4 -137.8(6) . . . . ?
C1 N1 Cu1 O4 30.3(7) . . . . ?
C15 O4 Cu1 N1 -87.8(4) . . . . ?
C15 O4 Cu1 N1 92.2(4) . . . 5_676 ?
C10 N4 Cu2 O2 123.0(6) . . . . ?
C9 N4 Cu2 O2 -65.2(6) . . . . ?
C10 N4 Cu2 O2 -57.0(6) . . . 5_576 ?
C9 N4 Cu2 O2 114.8(6) . . . 5_576 ?
C11 O2 Cu2 N4 -91.4(4) . . . 5_576 ?
C11 O2 Cu2 N4 88.6(4) . . . . ?
